data_4319104
loop_
_publ_author_name
'M. Clemente-Le\'on'
'E. Coronado'
'J. R. Gal\'an-Mascar\'os'
'C. J. G\'omez-Garc\'ia'
'Th. Woike'
'J. M. Clemente-Juan'

_publ_section_title
;
 Bimetallic Cyanide-Bridged Complexes Based on the Photochromic
 Nitroprusside Anion and Paramagnetic Metal Complexes. Syntheses,
 Structures, and Physical Characterization of the Coordination Compounds
 [Ni(en)2]4[Fe(CN)5NO]2[Fe(CN)6].5H2O, [Ni(en)2][Fe(CN)5NO].3H2O,
 [Mn(3-MeOsalen)(H2O)]2[Fe(CN)5NO], and [Mn(5-Brsalen)]2[Fe(CN)5NO]
;
_journal_name_full 'Inorganic Chemistry'
_journal_page_first 87
_journal_page_last 94
_journal_paper_doi 10.1021/ic0003022
_journal_volume 40
_journal_year 2001
_chemical_formula_sum 'C37 H24 Br4 Fe Mn2 N10 O5'
_chemical_formula_weight 1174.04
_space_group_IT_number 130
_symmetry_cell_setting tetragonal
_symmetry_space_group_name_Hall '-P 4a 2ac'
_symmetry_space_group_name_H-M 'P 4/n c c :2'
_atom_sites_solution_hydrogens geom
_atom_sites_solution_primary direct
_atom_sites_solution_secondary difmap
_audit_creation_method SHELXL-97
_cell_angle_alpha 90.00
_cell_angle_beta 90.00
_cell_angle_gamma 90.00
_cell_formula_units_Z 4
_cell_length_a 13.630(5)
_cell_length_b 13.630(5)
_cell_length_c 21.420(8)
_cell_measurement_temperature 293(2)
_cell_volume 3979(3)
_computing_structure_refinement 'SHELXL-97 (Sheldrick, 1997)'
_computing_structure_solution 'SIR-97 (Giacovazzo et al. 1997)'
_diffrn_ambient_temperature 293(2)
_diffrn_measured_fraction_theta_full 0.991
_diffrn_measured_fraction_theta_max 0.991
_diffrn_radiation_monochromator graphite
_diffrn_radiation_source 'fine-focus sealed tube'
_diffrn_radiation_type MoK\a
_diffrn_radiation_wavelength 0.71069
_diffrn_reflns_av_R_equivalents 0.0834
_diffrn_reflns_av_sigmaI/netI 0.0488
_diffrn_reflns_limit_h_max 18
_diffrn_reflns_limit_h_min -19
_diffrn_reflns_limit_k_max 16
_diffrn_reflns_limit_k_min -19
_diffrn_reflns_limit_l_max 27
_diffrn_reflns_limit_l_min -29
_diffrn_reflns_number 30152
_diffrn_reflns_theta_full 30.54
_diffrn_reflns_theta_max 30.54
_diffrn_reflns_theta_min 1.90
_exptl_absorpt_coefficient_mu 5.059
_exptl_crystal_density_diffrn 1.960
_exptl_crystal_density_method 'not measured'
_exptl_crystal_F_000 2288
_refine_diff_density_max 0.369
_refine_diff_density_min -0.484
_refine_diff_density_rms 0.073
_refine_ls_extinction_coef 0.00022(10)
_refine_ls_extinction_expression Fc^*^=kFc[1+0.001xFc^2^\l^3^/sin(2\q)]^-1/4^
_refine_ls_extinction_method SHELXL
_refine_ls_goodness_of_fit_ref 0.935
_refine_ls_hydrogen_treatment mixed
_refine_ls_matrix_type full
_refine_ls_number_parameters 163
_refine_ls_number_reflns 3034
_refine_ls_number_restraints 0
_refine_ls_restrained_S_all 0.935
_refine_ls_R_factor_all 0.0835
_refine_ls_R_factor_gt 0.0319
_refine_ls_shift/su_max 0.009
_refine_ls_shift/su_mean 0.002
_refine_ls_structure_factor_coef Fsqd
_refine_ls_weighting_details 'calc w=1/[\s^2^(Fo^2^)+(0.0370P)^2^+0.0000P] where P=(Fo^2^+2Fc^2^)/3'
_refine_ls_weighting_scheme calc
_refine_ls_wR_factor_gt 0.0636
_refine_ls_wR_factor_ref 0.0755
_reflns_number_gt 1783
_reflns_number_total 3034
_reflns_threshold_expression >4sigma(I)
_cod_data_source_file ic0003022_4.cif
_cod_data_source_block '[Mn(5-Brsalen)]2[Fe(CN)5NO]'
_cod_depositor_comments
;
The following automatic conversions were performed:

data name '_atom_site_symetry_multiplicity' was replaced with
'_atom_site_symmetry_multiplicity' as specified in the replacement
file 'data/replacement-values/replacement_tags.lst'.

Automatic conversion script
Id: cif_correct_tags 9268 2022-04-12 08:56:07Z antanas 
;
_cod_original_sg_symbol_H-M 'P 4/n c c'
_cod_original_formula_sum 'C37 H24 Br4 Fe1 Mn2 N10 O5'
_cod_database_code 4319104

loop_
_symmetry_equiv_pos_as_xyz
'x, y, z'
'-x+1/2, -y+1/2, z'
'x+1/2, -y, -z+1/2'
'-x, y+1/2, -z+1/2'
'-y, -x, -z+1/2'
'y+1/2, x+1/2, -z+1/2'
'y, -x+1/2, z'
'-y+1/2, x, z'
'-x, -y, -z'
'x-1/2, y-1/2, -z'
'-x-1/2, y, z-1/2'
'x, -y-1/2, z-1/2'
'y, x, z-1/2'
'-y-1/2, -x-1/2, z-1/2'
'-y, x-1/2, -z'
'y-1/2, -x, -z'

loop_
_atom_site_label
_atom_site_type_symbol
_atom_site_fract_x
_atom_site_fract_y
_atom_site_fract_z
_atom_site_U_iso_or_equiv
_atom_site_adp_type
_atom_site_occupancy
_atom_site_symmetry_multiplicity
_atom_site_calc_flag
_atom_site_refinement_flags
_atom_site_disorder_assembly
_atom_site_disorder_group
Mn Mn 0.60352(2) 0.39648(2) 0.2500 0.02538(13) Uani 1 2 d S . .
Fe Fe 0.2500 0.2500 0.29488(3) 0.02643(16) Uani 1 4 d S . .
Br Br 0.47175(3) 0.16781(3) -0.052310(16) 0.06845(15) Uani 1 1 d . . .
O1 O 0.64297(12) 0.30456(12) 0.19072(8) 0.0321(4) Uani 1 1 d . . .
O2 O 0.2500 0.2500 0.4254(2) 0.0563(11) Uani 1 4 d S . .
C1 C 0.59910(17) 0.27586(17) 0.13903(11) 0.0273(5) Uani 1 1 d . . .
C2 C 0.64139(19) 0.19695(19) 0.10618(12) 0.0331(6) Uani 1 1 d . . .
C3 C 0.6014(2) 0.1650(2) 0.05082(13) 0.0401(6) Uani 1 1 d . . .
C4 C 0.51793(19) 0.2091(2) 0.02708(12) 0.0376(6) Uani 1 1 d . . .
C5 C 0.4731(2) 0.2840(2) 0.05843(12) 0.0367(6) Uani 1 1 d . . .
C6 C 0.51308(17) 0.31967(18) 0.11486(11) 0.0290(5) Uani 1 1 d . . .
C7 C 0.46930(19) 0.40489(19) 0.14315(12) 0.0337(6) Uani 1 1 d . . .
C8 C 0.4571(2) 0.5404(2) 0.21496(14) 0.0426(7) Uani 1 1 d . . .
C9 C 0.38964(18) 0.27789(17) 0.28760(11) 0.0296(5) Uani 1 1 d . . .
C10 C 0.2500 0.2500 0.2037(3) 0.0373(12) Uani 1 4 d S . .
N1 N 0.50053(14) 0.44728(14) 0.19272(9) 0.0293(4) Uani 1 1 d . . .
N2 N 0.47147(15) 0.29556(16) 0.28377(11) 0.0353(5) Uani 1 1 d . . .
N3 N 0.2500 0.2500 0.3722(2) 0.0328(10) Uani 1 4 d S . .
N4 N 0.2500 0.2500 0.1506(3) 0.0624(15) Uani 1 4 d S . .
H21 H 0.696(2) 0.162(2) 0.1251(12) 0.044(8) Uiso 1 1 d . . .
H31 H 0.628(2) 0.114(2) 0.0289(12) 0.042(8) Uiso 1 1 d . . .
H51 H 0.411(2) 0.3157(19) 0.0443(12) 0.040(8) Uiso 1 1 d . . .
H71 H 0.4128(19) 0.4316(18) 0.1224(11) 0.033(7) Uiso 1 1 d . . .
H81 H 0.395(2) 0.546(2) 0.1997(14) 0.055(9) Uiso 1 1 d . . .
H82 H 0.496(2) 0.594(2) 0.1974(14) 0.053(9) Uiso 1 1 d . . .

loop_
_atom_site_aniso_label
_atom_site_aniso_U_11
_atom_site_aniso_U_22
_atom_site_aniso_U_33
_atom_site_aniso_U_23
_atom_site_aniso_U_13
_atom_site_aniso_U_12
Mn 0.02223(16) 0.02223(16) 0.0317(3) -0.00157(16) -0.00157(16) 0.0026(2)
Fe 0.0211(2) 0.0211(2) 0.0370(4) 0.000 0.000 0.000
Br 0.0567(2) 0.1005(3) 0.0481(2) -0.03227(19) -0.01440(15) 0.0135(2)
O1 0.0265(9) 0.0340(10) 0.0360(9) -0.0079(7) -0.0048(7) 0.0061(7)
O2 0.0658(19) 0.0658(19) 0.037(2) 0.000 0.000 0.000
C1 0.0229(12) 0.0268(12) 0.0321(13) 0.0024(10) 0.0039(10) -0.0031(9)
C2 0.0250(13) 0.0365(15) 0.0378(14) -0.0033(12) 0.0007(11) 0.0020(11)
C3 0.0324(14) 0.0448(17) 0.0431(16) -0.0124(14) 0.0067(13) 0.0000(13)
C4 0.0327(15) 0.0472(16) 0.0328(14) -0.0060(12) -0.0020(12) -0.0041(13)
C5 0.0319(14) 0.0422(15) 0.0361(14) 0.0002(12) -0.0038(12) 0.0012(12)
C6 0.0254(12) 0.0308(13) 0.0307(12) 0.0010(11) -0.0002(10) -0.0011(10)
C7 0.0277(13) 0.0340(14) 0.0394(15) 0.0034(12) -0.0056(12) 0.0043(11)
C8 0.0382(16) 0.0336(16) 0.0561(17) -0.0080(14) -0.0157(15) 0.0160(13)
C9 0.0305(14) 0.0216(12) 0.0367(14) 0.0021(10) 0.0004(11) -0.0003(10)
C10 0.0341(17) 0.0341(17) 0.043(3) 0.000 0.000 0.000
N1 0.0248(10) 0.0229(10) 0.0403(12) 0.0004(9) -0.0025(9) 0.0021(8)
N2 0.0278(12) 0.0333(12) 0.0449(13) 0.0040(10) 0.0016(10) -0.0049(9)
N3 0.0263(14) 0.0263(14) 0.046(3) 0.000 0.000 0.000
N4 0.074(3) 0.074(3) 0.038(3) 0.000 0.000 0.000

loop_
_atom_type_symbol
_atom_type_description
_atom_type_scat_dispersion_real
_atom_type_scat_dispersion_imag
_atom_type_scat_source
C C 0.0033 0.0016 'International Tables Vol C Tables 4.2.6.8 and 6.1.1.4'
H H 0.0000 0.0000 'International Tables Vol C Tables 4.2.6.8 and 6.1.1.4'
N N 0.0061 0.0033 'International Tables Vol C Tables 4.2.6.8 and 6.1.1.4'
O O 0.0106 0.0060 'International Tables Vol C Tables 4.2.6.8 and 6.1.1.4'
Mn Mn 0.3368 0.7283 'International Tables Vol C Tables 4.2.6.8 and 6.1.1.4'
Fe Fe 0.3463 0.8444 'International Tables Vol C Tables 4.2.6.8 and 6.1.1.4'
Br Br -0.2901 2.4595 'International Tables Vol C Tables 4.2.6.8 and 6.1.1.4'

loop_
_geom_angle_atom_site_label_1
_geom_angle_atom_site_label_2
_geom_angle_atom_site_label_3
_geom_angle
_geom_angle_site_symmetry_1
_geom_angle_site_symmetry_3
_geom_angle_publ_flag
O1 Mn O1 94.38(10) 5_665 . ?
O1 Mn N1 90.99(8) 5_665 5_665 ?
O1 Mn N1 174.61(8) . 5_665 ?
O1 Mn N1 174.61(8) 5_665 . ?
O1 Mn N1 91.00(8) . . ?
N1 Mn N1 83.63(12) 5_665 . ?
O1 Mn N2 97.75(8) 5_665 . ?
O1 Mn N2 92.11(8) . . ?
N1 Mn N2 87.54(8) 5_665 . ?
N1 Mn N2 81.65(8) . . ?
O1 Mn N2 92.11(8) 5_665 5_665 ?
O1 Mn N2 97.74(8) . 5_665 ?
N1 Mn N2 81.65(8) 5_665 5_665 ?
N1 Mn N2 87.54(8) . 5_665 ?
N2 Mn N2 165.50(10) . 5_665 ?
N3 Fe C9 94.59(8) . 7 ?
N3 Fe C9 94.59(8) . 2 ?
C9 Fe C9 89.631(12) 7 2 ?
N3 Fe C9 94.59(8) . . ?
C9 Fe C9 89.631(12) 7 . ?
C9 Fe C9 170.81(15) 2 . ?
N3 Fe C9 94.59(8) . 8 ?
C9 Fe C9 170.81(15) 7 8 ?
C9 Fe C9 89.634(12) 2 8 ?
C9 Fe C9 89.633(12) . 8 ?
N3 Fe C10 180.000(1) . . ?
C9 Fe C10 85.41(8) 7 . ?
C9 Fe C10 85.41(8) 2 . ?
C9 Fe C10 85.41(8) . . ?
C9 Fe C10 85.41(8) 8 . ?
C1 O1 Mn 129.89(15) . . ?
O1 C1 C2 117.4(2) . . ?
O1 C1 C6 124.0(2) . . ?
C2 C1 C6 118.6(2) . . ?
C3 C2 C1 120.7(3) . . ?
C3 C2 H21 120.6(16) . . ?
C1 C2 H21 118.6(16) . . ?
C2 C3 C4 120.4(3) . . ?
C2 C3 H31 121.5(17) . . ?
C4 C3 H31 118.1(17) . . ?
C5 C4 C3 120.8(2) . . ?
C5 C4 Br 120.9(2) . . ?
C3 C4 Br 118.3(2) . . ?
C4 C5 C6 120.3(3) . . ?
C4 C5 H51 123.7(15) . . ?
C6 C5 H51 115.9(15) . . ?
C5 C6 C1 119.2(2) . . ?
C5 C6 C7 118.6(2) . . ?
C1 C6 C7 122.0(2) . . ?
N1 C7 C6 125.1(2) . . ?
N1 C7 H71 118.5(15) . . ?
C6 C7 H71 116.4(15) . . ?
N1 C8 C8 109.41(19) . 5_665 ?
N1 C8 H81 109.5(18) . . ?
C8 C8 H81 112.2(19) 5_665 . ?
N1 C8 H82 107.8(18) . . ?
C8 C8 H82 110.8(18) 5_665 . ?
H81 C8 H82 107(2) . . ?
N2 C9 Fe 179.0(2) . . ?
N4 C10 Fe 180.0 . . ?
C7 N1 C8 121.4(2) . . ?
C7 N1 Mn 126.06(17) . . ?
C8 N1 Mn 112.50(16) . . ?
C9 N2 Mn 151.8(2) . . ?
O2 N3 Fe 180.000(1) . . ?

loop_
_geom_bond_atom_site_label_1
_geom_bond_atom_site_label_2
_geom_bond_distance
_geom_bond_site_symmetry_2
_geom_bond_publ_flag
Mn O1 1.8630(17) 5_665 ?
Mn O1 1.8631(17) . ?
Mn N1 1.989(2) 5_665 ?
Mn N1 1.989(2) . ?
Mn N2 2.378(2) . ?
Mn N2 2.378(2) 5_665 ?
Fe N3 1.655(5) . ?
Fe C9 1.947(3) 7 ?
Fe C9 1.947(3) 2 ?
Fe C9 1.947(3) . ?
Fe C9 1.947(3) 8 ?
Fe C10 1.954(6) . ?
Br C4 1.898(3) . ?
O1 C1 1.318(3) . ?
O2 N3 1.141(5) . ?
C1 C2 1.409(3) . ?
C1 C6 1.414(3) . ?
C2 C3 1.376(4) . ?
C2 H21 0.97(3) . ?
C3 C4 1.383(4) . ?
C3 H31 0.92(3) . ?
C4 C5 1.367(4) . ?
C5 C6 1.412(4) . ?
C5 H51 1.00(3) . ?
C6 C7 1.440(4) . ?
C7 N1 1.282(3) . ?
C7 H71 0.96(3) . ?
C8 N1 1.479(3) . ?
C8 C8 1.502(6) 5_665 ?
C8 H81 0.91(3) . ?
C8 H82 0.98(3) . ?
C9 N2 1.144(3) . ?
C10 N4 1.137(7) . ?
